data_4332364
loop_
_publ_author_name
'Mo, Xunhua'
'Etheredge, Kristen M. S.'
'Hwu, Shiou-Jyh'
'Huang, Qun'

_publ_section_title
;
 New Cuprates Featuring Ladderlike Periodic Arrays of [Cu3O8]10-Trimeric
 Magnetic Nanostructures
;
_journal_issue 9
_journal_name_full 'Inorganic Chemistry'
_journal_page_first 3478
_journal_page_last 3480
_journal_paper_doi 10.1021/ic060292q
_journal_volume 45
_journal_year 2006
_chemical_formula_sum 'Cu3 Ge4 Na2 O12'
_chemical_formula_weight 718.96
_chemical_name_systematic
; 
 ? 
;
_space_group_IT_number 2
_symmetry_cell_setting triclinic
_symmetry_space_group_name_Hall '-P 1'
_symmetry_space_group_name_H-M 'P -1'
_atom_sites_solution_hydrogens geom
_atom_sites_solution_primary direct
_atom_sites_solution_secondary difmap
_audit_creation_method SHELXL-97
_cell_angle_alpha 102.36(3)
_cell_angle_beta 93.28(3)
_cell_angle_gamma 87.53(3)
_cell_formula_units_Z 1
_cell_length_a 6.1876(12)
_cell_length_b 7.6979(15)
_cell_length_c 5.4801(11)
_cell_measurement_temperature 298(2)
_cell_volume 254.43(9)
_computing_cell_refinement 'Bruker XSCANS'
_computing_data_collection 'Bruker XSCANS'
_computing_data_reduction 'Bruker SHELXTL'
_computing_molecular_graphics 'Bruker SHELXTL'
_computing_publication_material 'Bruker SHELXTL'
_computing_structure_refinement 'SHELXL-97 (Sheldrick, 1997)'
_computing_structure_solution 'SHELXS-97 (Sheldrick, 1990)'
_diffrn_ambient_temperature 298(2)
_diffrn_measured_fraction_theta_full 0.982
_diffrn_measured_fraction_theta_max 0.982
_diffrn_measurement_device_type 'Bruker P4'
_diffrn_measurement_method '\w scans'
_diffrn_radiation_monochromator graphite
_diffrn_radiation_source 'fine-focus sealed tube'
_diffrn_radiation_type MoK\a
_diffrn_radiation_wavelength 0.71073
_diffrn_reflns_av_R_equivalents 0.0334
_diffrn_reflns_av_sigmaI/netI 0.0431
_diffrn_reflns_limit_h_max 7
_diffrn_reflns_limit_h_min -7
_diffrn_reflns_limit_k_max 8
_diffrn_reflns_limit_k_min -9
_diffrn_reflns_limit_l_max 6
_diffrn_reflns_limit_l_min -5
_diffrn_reflns_number 2176
_diffrn_reflns_theta_full 25.00
_diffrn_reflns_theta_max 25.00
_diffrn_reflns_theta_min 3.30
_exptl_absorpt_coefficient_mu 17.955
_exptl_absorpt_correction_T_max 0.6149
_exptl_absorpt_correction_T_min 0.1613
_exptl_absorpt_correction_type multi-scan
_exptl_absorpt_process_details
;Jacobson, R.A. REQAB, subroutine of Crystal Clear;Rigaku/MSC:
 The Woodlands, TX, 1999.
;
_exptl_crystal_colour blue
_exptl_crystal_density_diffrn 4.692
_exptl_crystal_density_method 'not measured'
_exptl_crystal_description plate
_exptl_crystal_F_000 333
_exptl_crystal_size_max 0.16
_exptl_crystal_size_mid 0.12
_exptl_crystal_size_min 0.03
_refine_diff_density_max 1.223
_refine_diff_density_min -1.410
_refine_diff_density_rms 0.309
_refine_ls_extinction_coef 0.012(3)
_refine_ls_extinction_expression Fc^*^=kFc[1+0.001xFc^2^\l^3^/sin(2\q)]^-1/4^
_refine_ls_extinction_method SHELXL
_refine_ls_goodness_of_fit_ref 1.009
_refine_ls_matrix_type full
_refine_ls_number_parameters 98
_refine_ls_number_reflns 884
_refine_ls_number_restraints 0
_refine_ls_restrained_S_all 1.009
_refine_ls_R_factor_all 0.0398
_refine_ls_R_factor_gt 0.0379
_refine_ls_shift/su_max 0.000
_refine_ls_shift/su_mean 0.000
_refine_ls_structure_factor_coef Fsqd
_refine_ls_weighting_details 'calc w=1/[\s^2^(Fo^2^)+(0.0727P)^2^+2.7942P] where P=(Fo^2^+2Fc^2^)/3'
_refine_ls_weighting_scheme calc
_refine_ls_wR_factor_gt 0.1103
_refine_ls_wR_factor_ref 0.1118
_reflns_number_gt 836
_reflns_number_total 884
_reflns_threshold_expression >2sigma(I)
_cod_data_source_file ic060292qsup1.cif
_cod_data_source_block cd1374Na2Cu3Ge4O12
_cod_depositor_comments
;
The following automatic conversions were performed:

'_symmetry_cell_setting' value 'Triclinic' changed to 'triclinic'
according to /home/saulius/struct/CIF-dictionaries/cif_core.dic
dictionary named 'cif_core.dic' version 2.4.2 from 2011-04-26.

Automatic conversion script
Id: cif_fix_values 1891 2012-01-12 08:04:46Z andrius 
;
_cod_original_sg_symbol_H-M P-1
_cod_database_code 4332364

loop_
_symmetry_equiv_pos_as_xyz
'x, y, z'
'-x, -y, -z'

loop_
_atom_site_label
_atom_site_type_symbol
_atom_site_fract_x
_atom_site_fract_y
_atom_site_fract_z
_atom_site_U_iso_or_equiv
_atom_site_adp_type
_atom_site_occupancy
_atom_site_symmetry_multiplicity
_atom_site_calc_flag
_atom_site_refinement_flags
Ge1 Ge 0.22143(12) 0.37133(9) 0.30717(13) 0.0075(3) Uani 1 1 d .
Ge2 Ge 0.39842(12) 0.18142(9) 0.75783(14) 0.0077(3) Uani 1 1 d .
Cu1 Cu 0.0000 0.0000 0.0000 0.0106(4) Uani 1 2 d S
Cu2 Cu 0.15727(15) 0.82246(11) 0.49104(16) 0.0088(3) Uani 1 1 d .
Na1 Na 0.2453(5) 0.5904(4) 0.9082(6) 0.0158(7) Uani 1 1 d .
O1 O 0.0087(8) 0.2241(7) 0.2340(10) 0.0104(11) Uani 1 1 d .
O2 O 0.4070(8) 0.3188(7) 0.0656(9) 0.0127(11) Uani 1 1 d .
O3 O 0.3670(9) 0.3513(7) 0.5837(10) 0.0129(11) Uani 1 1 d .
O4 O 0.1684(8) 0.0544(7) 0.7320(9) 0.0099(11) Uani 1 1 d .
O5 O 0.6568(8) 0.0919(7) 0.7251(10) 0.0130(11) Uani 1 1 d .
O6 O 0.1202(9) 0.5820(7) 0.3004(10) 0.0131(12) Uani 1 1 d .

loop_
_atom_site_aniso_label
_atom_site_aniso_U_11
_atom_site_aniso_U_22
_atom_site_aniso_U_33
_atom_site_aniso_U_23
_atom_site_aniso_U_13
_atom_site_aniso_U_12
Ge1 0.0100(5) 0.0055(5) 0.0062(5) 0.0003(3) 0.0005(3) 0.0027(3)
Ge2 0.0090(5) 0.0067(5) 0.0070(5) 0.0006(3) 0.0014(3) 0.0025(3)
Cu1 0.0163(8) 0.0060(7) 0.0085(7) -0.0017(5) 0.0046(5) -0.0002(5)
Cu2 0.0122(5) 0.0062(5) 0.0075(5) 0.0000(4) 0.0027(4) 0.0023(3)
Na1 0.0147(15) 0.0191(16) 0.0144(16) 0.0064(13) -0.0004(12) 0.0046(12)
O1 0.009(3) 0.009(2) 0.013(3) -0.002(2) 0.007(2) -0.0008(19)
O2 0.012(3) 0.012(3) 0.011(3) -0.005(2) 0.004(2) 0.004(2)
O3 0.016(3) 0.010(2) 0.013(3) 0.005(2) -0.003(2) 0.002(2)
O4 0.013(3) 0.009(2) 0.007(2) 0.001(2) 0.002(2) -0.003(2)
O5 0.011(3) 0.012(3) 0.018(3) 0.007(2) 0.005(2) 0.004(2)
O6 0.020(3) 0.008(2) 0.011(3) 0.002(2) 0.000(2) 0.006(2)

loop_
_atom_type_symbol
_atom_type_description
_atom_type_scat_dispersion_real
_atom_type_scat_dispersion_imag
_atom_type_scat_source
O O 0.0106 0.0060 'International Tables Vol C Tables 4.2.6.8 and 6.1.1.4'
Na Na 0.0362 0.0249 'International Tables Vol C Tables 4.2.6.8 and 6.1.1.4'
Cu Cu 0.3201 1.2651 'International Tables Vol C Tables 4.2.6.8 and 6.1.1.4'
Ge Ge 0.1547 1.8001 'International Tables Vol C Tables 4.2.6.8 and 6.1.1.4'

loop_
_geom_angle_atom_site_label_1
_geom_angle_atom_site_label_2
_geom_angle_atom_site_label_3
_geom_angle
_geom_angle_site_symmetry_1
_geom_angle_site_symmetry_3
O6 Ge1 O1 108.4(3) . .
O6 Ge1 O3 115.0(2) . .
O1 Ge1 O3 112.4(3) . .
O6 Ge1 O2 105.7(2) . .
O1 Ge1 O2 108.5(2) . .
O3 Ge1 O2 106.4(2) . .
O6 Ge1 Na1 49.81(19) . 1_554
O1 Ge1 Na1 110.67(19) . 1_554
O3 Ge1 Na1 136.91(19) . 1_554
O2 Ge1 Na1 57.43(18) . 1_554
O6 Ge1 Na1 62.1(2) . 2_566
O1 Ge1 Na1 47.35(18) . 2_566
O3 Ge1 Na1 141.59(19) . 2_566
O2 Ge1 Na1 111.11(18) . 2_566
Na1 Ge1 Na1 73.58(10) 1_554 2_566
O6 Ge1 Na1 75.23(18) . .
O1 Ge1 Na1 113.42(18) . .
O3 Ge1 Na1 42.94(17) . .
O2 Ge1 Na1 135.31(18) . .
Na1 Ge1 Na1 117.46(10) 1_554 .
Na1 Ge1 Na1 108.29(7) 2_566 .
O5 Ge2 O4 123.7(2) . .
O5 Ge2 O3 108.2(3) . .
O4 Ge2 O3 112.4(2) . .
O5 Ge2 O2 103.9(2) . 1_556
O4 Ge2 O2 106.6(2) . 1_556
O3 Ge2 O2 98.6(2) . 1_556
O5 Ge2 Na1 65.43(19) . 2_667
O4 Ge2 Na1 149.72(18) . 2_667
O3 Ge2 Na1 87.74(18) . 2_667
O2 Ge2 Na1 45.82(18) 1_556 2_667
O5 Ge2 Na1 128.70(19) . .
O4 Ge2 Na1 107.47(18) . .
O3 Ge2 Na1 47.85(18) . .
O2 Ge2 Na1 53.51(18) 1_556 .
Na1 Ge2 Na1 68.73(10) 2_667 .
O1 Cu1 O1 180.0(4) 2 .
O1 Cu1 O4 100.2(2) 2 2_556
O1 Cu1 O4 79.8(2) . 2_556
O1 Cu1 O4 79.8(2) 2 1_554
O1 Cu1 O4 100.2(2) . 1_554
O4 Cu1 O4 180.0(3) 2_556 1_554
O1 Cu1 Cu2 140.39(15) 2 2_566
O1 Cu1 Cu2 39.61(15) . 2_566
O4 Cu1 Cu2 40.18(14) 2_556 2_566
O4 Cu1 Cu2 139.82(14) 1_554 2_566
O1 Cu1 Cu2 39.61(15) 2 1_544
O1 Cu1 Cu2 140.39(15) . 1_544
O4 Cu1 Cu2 139.82(15) 2_556 1_544
O4 Cu1 Cu2 40.18(14) 1_554 1_544
Cu2 Cu1 Cu2 180.000(18) 2_566 1_544
O1 Cu1 Na1 139.67(17) 2 2_566
O1 Cu1 Na1 40.33(17) . 2_566
O4 Cu1 Na1 89.16(15) 2_556 2_566
O4 Cu1 Na1 90.84(15) 1_554 2_566
Cu2 Cu1 Na1 59.49(6) 2_566 2_566
Cu2 Cu1 Na1 120.51(6) 1_544 2_566
O1 Cu1 Na1 40.33(17) 2 1_544
O1 Cu1 Na1 139.67(17) . 1_544
O4 Cu1 Na1 90.84(15) 2_556 1_544
O4 Cu1 Na1 89.16(15) 1_554 1_544
Cu2 Cu1 Na1 120.51(6) 2_566 1_544
Cu2 Cu1 Na1 59.49(6) 1_544 1_544
Na1 Cu1 Na1 180.0 2_566 1_544
O1 Cu1 Cu2 161.92(15) 2 .
O1 Cu1 Cu2 18.08(15) . .
O4 Cu1 Cu2 97.65(15) 2_556 .
O4 Cu1 Cu2 82.35(15) 1_554 .
Cu2 Cu1 Cu2 57.53(3) 2_566 .
Cu2 Cu1 Cu2 122.47(3) 1_544 .
Na1 Cu1 Cu2 37.50(6) 2_566 .
Na1 Cu1 Cu2 142.50(6) 1_544 .
O5 Cu2 O6 99.5(2) 2_666 .
O5 Cu2 O1 168.1(2) 2_666 2_566
O6 Cu2 O1 91.7(2) . 2_566
O5 Cu2 O4 90.5(2) 2_666 1_565
O6 Cu2 O4 169.9(2) . 1_565
O1 Cu2 O4 78.3(2) 2_566 1_565
O5 Cu2 Cu1 130.36(16) 2_666 1_566
O6 Cu2 Cu1 129.98(17) . 1_566
O1 Cu2 Cu1 38.28(15) 2_566 1_566
O4 Cu2 Cu1 39.97(15) 1_565 1_566
O5 Cu2 Na1 133.19(17) 2_666 .
O6 Cu2 Na1 77.53(16) . .
O1 Cu2 Na1 45.37(16) 2_566 .
O4 Cu2 Na1 94.66(16) 1_565 .
Cu1 Cu2 Na1 65.92(6) 1_566 .
O5 Cu2 Na1 58.42(17) 2_666 1_554
O6 Cu2 Na1 42.46(17) . 1_554
O1 Cu2 Na1 133.33(16) 2_566 1_554
O4 Cu2 Na1 147.54(16) 1_565 1_554
Cu1 Cu2 Na1 169.71(7) 1_566 1_554
Na1 Cu2 Na1 113.03(9) . 1_554
O5 Cu2 O4 127.62(16) 2_666 .
O6 Cu2 O4 43.91(16) . .
O1 Cu2 O4 59.25(16) 2_566 .
O4 Cu2 O4 127.68(18) 1_565 .
Cu1 Cu2 O4 93.01(6) 1_566 .
Na1 Cu2 O4 33.76(7) . .
Na1 Cu2 O4 82.81(7) 1_554 .
O5 Cu2 Cu1 106.74(16) 2_666 .
O6 Cu2 Cu1 7.81(16) . .
O1 Cu2 Cu1 84.23(15) 2_566 .
O4 Cu2 Cu1 162.24(15) 1_565 .
Cu1 Cu2 Cu1 122.47(3) 1_566 .
Na1 Cu2 Cu1 70.56(6) . .
Na1 Cu2 Cu1 50.21(6) 1_554 .
O4 Cu2 Cu1 36.80(5) . .
O5 Cu2 O5 105.17(15) 2_666 .
O6 Cu2 O5 53.59(16) . .
O1 Cu2 O5 78.10(16) 2_566 .
O4 Cu2 O5 122.45(16) 1_565 .
Cu1 Cu2 O5 101.90(6) 1_566 .
Na1 Cu2 O5 36.33(7) . .
Na1 Cu2 O5 78.57(7) 1_554 .
O4 Cu2 O5 27.11(7) . .
Cu1 Cu2 O5 49.60(5) . .
O2 Na1 O1 115.3(2) 2_666 2_566
O2 Na1 O6 112.1(2) 2_666 1_556
O1 Na1 O6 101.9(2) 2_566 1_556
O2 Na1 O3 85.1(2) 2_666 .
O1 Na1 O3 113.0(2) 2_566 .
O6 Na1 O3 129.6(2) 1_556 .
O2 Na1 O2 85.4(2) 2_666 1_556
O1 Na1 O2 159.3(2) 2_566 1_556
O6 Na1 O2 68.83(19) 1_556 1_556
O3 Na1 O2 65.78(18) . 1_556
O2 Na1 O6 157.9(2) 2_666 2_566
O1 Na1 O6 67.27(18) 2_566 2_566
O6 Na1 O6 87.7(2) 1_556 2_566
O3 Na1 O6 74.35(19) . 2_566
O2 Na1 O6 93.40(19) 1_556 2_566
O2 Na1 O5 63.54(18) 2_666 2_667
O1 Na1 O5 82.63(19) 2_566 2_667
O6 Na1 O5 67.96(18) 1_556 2_667
O3 Na1 O5 148.6(2) . 2_667
O2 Na1 O5 109.10(19) 1_556 2_667
O6 Na1 O5 136.56(19) 2_566 2_667
O2 Na1 Ge1 105.76(17) 2_666 1_556
O1 Na1 Ge1 130.46(18) 2_566 1_556
O6 Na1 Ge1 34.14(13) 1_556 1_556
O3 Na1 Ge1 96.51(16) . 1_556
O2 Na1 Ge1 35.50(12) 1_556 1_556
O6 Na1 Ge1 85.00(14) 2_566 1_556
O5 Na1 Ge1 92.33(14) 2_667 1_556
O2 Na1 Ge1 147.16(18) 2_666 2_566
O1 Na1 Ge1 34.07(13) 2_566 2_566
O6 Na1 Ge1 91.37(17) 1_556 2_566
O3 Na1 Ge1 97.59(16) . 2_566
O2 Na1 Ge1 125.67(17) 1_556 2_566
O6 Na1 Ge1 33.72(11) 2_566 2_566
O5 Na1 Ge1 108.64(14) 2_667 2_566
Ge1 Na1 Ge1 106.42(10) 1_556 2_566
O2 Na1 Ge2 34.25(13) 2_666 2_667
O1 Na1 Ge2 109.29(17) 2_566 2_667
O6 Na1 Ge2 81.55(16) 1_556 2_667
O3 Na1 Ge2 117.02(17) . 2_667
O2 Na1 Ge2 88.07(15) 1_556 2_667
O6 Na1 Ge2 167.87(17) 2_566 2_667
O5 Na1 Ge2 32.88(11) 2_667 2_667
Ge1 Na1 Ge2 89.27(8) 1_556 2_667
Ge1 Na1 Ge2 140.29(11) 2_566 2_667
O2 Na1 Ge2 91.81(16) 2_666 .
O1 Na1 Ge2 137.20(18) 2_566 .
O6 Na1 Ge2 97.00(15) 1_556 .
O3 Na1 Ge2 33.29(13) . .
O2 Na1 Ge2 33.98(12) 1_556 .
O6 Na1 Ge2 75.57(13) 2_566 .
O5 Na1 Ge2 140.17(15) 2_667 .
Ge1 Na1 Ge2 63.33(6) 1_556 .
Ge1 Na1 Ge2 108.36(10) 2_566 .
Ge2 Na1 Ge2 111.27(10) 2_667 .
O2 Na1 Cu2 86.30(16) 2_666 .
O1 Na1 Cu2 37.76(14) 2_566 .
O6 Na1 Cu2 137.89(17) 1_556 .
O3 Na1 Cu2 87.83(15) . .
O2 Na1 Cu2 152.88(17) 1_556 .
O6 Na1 Cu2 84.84(14) 2_566 .
O5 Na1 Cu2 89.98(13) 2_667 .
Ge1 Na1 Cu2 167.45(12) 1_556 .
Ge1 Na1 Cu2 61.23(6) 2_566 .
Ge2 Na1 Cu2 99.28(9) 2_667 .
Ge2 Na1 Cu2 120.82(10) . .
Ge1 O1 Cu1 128.5(3) . .
Ge1 O1 Cu2 118.6(3) . 2_566
Cu1 O1 Cu2 102.1(2) . 2_566
Ge1 O1 Na1 98.6(2) . 2_566
Cu1 O1 Na1 106.9(2) . 2_566
Cu2 O1 Na1 96.9(2) 2_566 2_566
Ge1 O2 Ge2 134.2(3) . 1_554
Ge1 O2 Na1 125.8(3) . 2_666
Ge2 O2 Na1 99.9(2) 1_554 2_666
Ge1 O2 Na1 87.1(2) . 1_554
Ge2 O2 Na1 92.5(2) 1_554 1_554
Na1 O2 Na1 94.6(2) 2_666 1_554
Ge1 O3 Ge2 134.0(3) . .
Ge1 O3 Na1 107.2(2) . .
Ge2 O3 Na1 98.9(2) . .
Ge2 O4 Cu1 128.9(3) . 1_556
Ge2 O4 Cu2 119.6(3) . 1_545
Cu1 O4 Cu2 99.9(2) 1_556 1_545
Ge2 O4 Cu2 56.64(15) . .
Cu1 O4 Cu2 122.24(17) 1_556 .
Cu2 O4 Cu2 127.68(18) 1_545 .
Ge2 O5 Cu2 118.5(3) . 2_666
Ge2 O5 Na1 81.7(2) . 2_667
Cu2 O5 Na1 86.76(19) 2_666 2_667
Ge2 O5 Cu2 45.38(15) . .
Cu2 O5 Cu2 74.83(15) 2_666 .
Na1 O5 Cu2 65.94(11) 2_667 .
Ge1 O6 Cu2 138.0(3) . .
Ge1 O6 Na1 96.0(2) . 1_554
Cu2 O6 Na1 103.6(2) . 1_554
Ge1 O6 Na1 84.2(2) . 2_566
Cu2 O6 Na1 130.8(3) . 2_566
Na1 O6 Na1 92.3(2) 1_554 2_566

loop_
_geom_bond_atom_site_label_1
_geom_bond_atom_site_label_2
_geom_bond_distance
_geom_bond_site_symmetry_2
Ge1 O6 1.720(5) .
Ge1 O1 1.747(5) .
Ge1 O3 1.750(5) .
Ge1 O2 1.772(5) .
Ge1 Na1 3.047(3) 1_554
Ge1 Na1 3.083(3) 2_566
Ge1 Na1 3.362(3) .
Ge2 O5 1.717(5) .
Ge2 O4 1.744(5) .
Ge2 O3 1.775(5) .
Ge2 O2 1.788(5) 1_556
Ge2 Na1 3.129(3) 2_667
Ge2 Na1 3.195(3) .
Cu1 O1 1.917(5) 2
Cu1 O1 1.917(5) .
Cu1 O4 1.973(5) 2_556
Cu1 O4 1.973(5) 1_554
Cu1 Cu2 3.0261(13) 2_566
Cu1 Cu2 3.0261(13) 1_544
Cu1 Na1 3.390(3) 2_566
Cu1 Na1 3.390(3) 1_544
Cu1 Cu2 6.419(2) .
Cu2 O5 1.928(5) 2_666
Cu2 O6 1.937(5) .
Cu2 O1 1.973(5) 2_566
Cu2 O4 1.982(5) 1_565
Cu2 Cu1 3.0261(13) 1_566
Cu2 Na1 3.199(3) .
Cu2 Na1 3.371(3) 1_554
Cu2 O4 6.325(5) .
Cu2 O5 6.630(5) .
Na1 O2 2.278(6) 2_666
Na1 O1 2.293(6) 2_566
Na1 O6 2.341(6) 1_556
Na1 O3 2.398(6) .
Na1 O2 2.571(6) 1_556
Na1 O6 2.738(7) 2_566
Na1 O5 2.876(6) 2_667
Na1 Ge1 3.047(3) 1_556
Na1 Ge1 3.083(3) 2_566
Na1 Ge2 3.129(3) 2_667
O1 Cu2 1.973(5) 2_566
O1 Na1 2.293(6) 2_566
O2 Ge2 1.788(5) 1_554
O2 Na1 2.278(6) 2_666
O2 Na1 2.571(6) 1_554
O4 Cu1 1.973(5) 1_556
O4 Cu2 1.982(5) 1_545
O5 Cu2 1.928(5) 2_666
O5 Na1 2.876(6) 2_667
O6 Na1 2.341(6) 1_554
O6 Na1 2.738(7) 2_566
